data_2005427
loop_
_publ_author_name
'Smyth, M. V.'
'Bailey, R. D.'
'Pennington, W. T.'

_publ_section_title
;
 Tetrakis(2,3,5,6-tetramethylpyrazinium)
 Tetra-\m~3~-iodo-hexa-\m-iodo-dodecaiodohexaantimonate(4--)
 Tetrahydrate
;
_journal_issue 9
_journal_name_full 'Acta Crystallographica Section C'
_journal_page_first 2170
_journal_page_last 2173
_journal_paper_doi 10.1107/S0108270196006038
_journal_volume 52
_journal_year 1996
_chemical_formula_iupac '(C8 H13 N2)4 , [Sb6 I22] , 4H2 O'
_chemical_formula_sum 'C32 H60 I22 N8 O4 Sb6'
_chemical_formula_weight 4143.18
_space_group_IT_number 2
_symmetry_cell_setting triclinic
_symmetry_space_group_name_Hall '-P 1'
_symmetry_space_group_name_H-M 'P -1'
_atom_type_scat_source 'Cromer & Waber (1974)'
_cell_angle_alpha 89.588(2)
_cell_angle_beta 84.336(2)
_cell_angle_gamma 68.014(2)
_cell_formula_units_Z 1
_cell_length_a 11.4291(8)
_cell_length_b 13.6877(9)
_cell_length_c 15.488(1)
_cell_measurement_reflns_used 148
_cell_measurement_temperature 294(1)
_cell_measurement_theta_max 13.3
_cell_measurement_theta_min 6.5
_cell_volume 2234.6(3)
_diffrn_measurement_device 'Syntex P2~1~'
_diffrn_measurement_method \w/2\q
_diffrn_radiation_type MoK\a
_diffrn_radiation_wavelength 0.71073
_diffrn_reflns_av_R_equivalents 0.033
_diffrn_reflns_limit_h_max 12
_diffrn_reflns_limit_h_min -12
_diffrn_reflns_limit_k_max 0
_diffrn_reflns_limit_k_min -14
_diffrn_reflns_limit_l_max 16
_diffrn_reflns_limit_l_min -16
_diffrn_reflns_number 6336
_diffrn_reflns_theta_max 22.5
_diffrn_standards_decay_% .0
_diffrn_standards_interval_count 97
_diffrn_standards_number 3
_exptl_absorpt_coefficient_mu 9.42
_exptl_absorpt_correction_T_max 1.00
_exptl_absorpt_correction_T_min 0.34
_exptl_absorpt_correction_type 'empirical, \y scans (SHELXTL-Plus)'
_exptl_crystal_colour orange
_exptl_crystal_density_diffrn 3.08
_exptl_crystal_description parallelpiped
_exptl_crystal_size_max 0.32
_exptl_crystal_size_mid 0.26
_exptl_crystal_size_min 0.21
_refine_diff_density_max 1.88
_refine_diff_density_min -2.12
_refine_ls_extinction_coef 1.88E-6(8)
_refine_ls_extinction_method 'isotropic (Larson, 1970)'
_refine_ls_goodness_of_fit_obs 2.54
_refine_ls_number_parameters 326
_refine_ls_number_reflns 4524
_refine_ls_R_factor_obs 0.0633
_refine_ls_shift/esd_max 0.005
_refine_ls_structure_factor_coef F
_refine_ls_weighting_details 'w = 1/[\s^2^(F)+0.0005(F^2^)]'
_refine_ls_weighting_scheme calc
_refine_ls_wR_factor_obs 0.0809
_reflns_number_observed 4524
_reflns_number_total 5863
_reflns_observed_criterion I>3\s(I)
_cod_data_source_file sz1036.cif
_cod_data_source_block ttt
_cod_depositor_comments
;
The following automatic conversions were performed:

'_refine_ls_weighting_scheme' value '1/[\s^2^(F)+0.0005(F^2^)]' was
changed to 'calc'. New tag '_refine_ls_weighting_details' was
created. The value of the new tag was set to 'w =
1/[\s^2^(F)+0.0005(F^2^)]'.

Automatic conversion script
Id: cif_fix_values 3143 2015-03-26 13:38:13Z robertas 
;
_cod_original_cell_volume 2234.6(2)
_cod_database_code 2005427

loop_
_symmetry_equiv_pos_as_xyz
x,y,z
-x,-y,-z

loop_
_atom_site_aniso_label
_atom_site_aniso_U_11
_atom_site_aniso_U_22
_atom_site_aniso_U_33
_atom_site_aniso_U_12
_atom_site_aniso_U_13
_atom_site_aniso_U_23
I(1) .0510(10) .0500(10) .0480(10) -.0200(10) -.0060(10) -.0010(10)
I(2) .0540(10) .0640(10) .0660(10) -.0260(10) -.0080(10) .0050(10)
I(3) .0550(10) .0680(10) .0530(10) -.0160(10) -.0070(10) .0070(10)
I(4) .1130(10) .0500(10) .0880(10) -.0330(10) -.0350(10) -.0030(10)
I(5) .0510(10) .0690(10) .0620(10) -.0100(10) -.0060(10) -.0020(10)
I(6) .0690(10) .0630(10) .0530(10) -.0280(10) -.0070(10) .0060(10)
I(7) .0910(10) .0590(10) .0970(10) -.0340(10) -.0090(10) -.0130(10)
I(8) .0510(10) .0750(10) .1040(10) -.0210(10) .0120(10) -.0040(10)
I(9) .0560(10) .0890(10) .0710(10) -.0330(10) -.0050(10) .0040(10)
I(10) .0680(10) .0810(10) .0650(10) -.0240(10) -.0130(10) .0130(10)
I(11) .0960(10) .0640(10) .1350(10) -.0340(10) -.0200(10) -.0180(10)
Sb(1) .0540(10) .0430(10) .0460(10) -.0170(10) -.0050(10) -.0020(10)
Sb(2) .0520(10) .0490(10) .0530(10) -.0190(10) .0000(10) -.0020(10)
Sb(3) .0590(10) .0560(10) .0560(10) -.0270(10) -.0040(10) .0040(10)
O(1) .107(11) .076(8) .135(13) -.058(8) -.054(10) -.001(8)
O(2) .090(11) .075(8) .111(11) -.046(8) -.013(9) -.005(8)
N(1) .057(9) .042(7) .041(8) -.017(6) -.008(7) .007(6)
N(2) .053(9) .054(8) .059(10) -.023(7) .004(8) -.010(7)
N(3) .072(10) .065(9) .046(9) -.041(8) -.008(8) .001(7)
N(4) .073(10) .075(9) .047(9) -.043(8) -.004(8) -.004(8)
C(1) .068(12) .040(9) .075(13) -.027(8) -.016(10) .010(8)
C(2) .069(13) .051(10) .058(12) -.015(9) .000(10) -.009(8)
C(3) .063(12) .035(8) .068(13) -.010(8) .015(10) -.001(8)
C(4) .051(11) .067(11) .061(12) -.013(9) -.006(10) -.007(9)
C(5) .060(13) .074(12) .086(15) -.022(10) -.006(11) .019(11)
C(6) .100(17) .092(14) .039(11) -.028(12) -.005(10) -.003(10)
C(7) .093(16) .080(13) .070(13) -.045(12) .016(12) .000(10)
C(8) .095(16) .094(14) .059(12) -.038(12) -.017(11) -.016(11)
C(9) .070(13) .090(14) .047(11) -.050(11) -.012(9) -.002(10)
C(10) .089(15) .076(12) .049(11) -.055(11) -.015(10) .009(10)
C(11) .060(11) .069(11) .036(10) -.039(9) -.007(8) .004(8)
C(12) .064(13) .079(13) .069(13) -.045(11) -.021(10) .008(10)
C(13) .064(12) .068(11) .058(11) -.031(9) .017(9) -.023(9)
C(14) .081(15) .101(15) .054(12) -.037(12) .023(11) .023(11)
C(15) .084(15) .074(12) .064(13) -.040(11) .032(11) -.012(10)
C(16) .074(14) .101(15) .061(12) -.045(12) .006(10) .035(11)

loop_
_atom_site_label
_atom_site_fract_x
_atom_site_fract_y
_atom_site_fract_z
_atom_site_U_iso_or_equiv
I(1) .4380(1) .4493(1) .3847(1) .049(1)
I(2) .7015(1) .6139(1) .3621(1) .060(1)
I(3) .3168(1) .7781(1) .3059(1) .061(1)
I(4) .4468(2) .8632(1) .5288(1) .081(1)
I(5) .8172(1) .2915(1) .4468(1) .065(1)
I(6) .5750(1) .5143(1) .1318(1) .060(1)
I(7) .6989(2) .2028(1) .1985(1) .081(1)
I(8) .9534(1) .3560(1) .1809(1) .079(1)
I(9) .8303(1) .6827(1) .0929(1) .070(1)
I(10) .4504(1) .8190(1) .0433(1) .072(1)
I(11) .5917(2) .9422(1) .2410(1) .097(1)
Sb(1) .4377(1) .6780(1) .4606(1) .048(1)
Sb(2) .7114(1) .3881(1) .2628(1) .052(1)
Sb(3) .5891(1) .7488(1) .1852(1) .056(1)
O(1) .3373(14) .2469(10) .2910(10) .096(7)
O(2) -.0480(14) .8791(10) .1807(10) .087(7)
N(1) .2230(13) .1127(9) .2588(8) .047(5)
N(2) .0620(13) .0242(10) .2223(10) .055(6)
N(3) .0827(14) .6728(11) .2200(9) .056(7)
N(4) .1881(15) .4657(11) .2484(9) .060(7)
C(1) .2131(17) .0984(12) .1766(12) .058(8)
C(2) .1590(18) .0836(13) .3258(12) .062(8)
C(3) .0726(17) .0380(12) .3026(12) .060(8)
C(4) .1243(17) .0533(14) .1586(12) .062(8)
C(5) .2951(19) .1279(15) .1065(14) .074(9)
C(6) .182(2) .1018(16) .4163(11) .079(10)
C(7) -.008(2) .0011(16) .3722(13) .079(10)
C(8) .101(2) .0385(16) .0659(12) .081(10)
C(9) .0540(18) .6405(15) .2972(11) .063(9)
C(10) .1632(19) .6068(15) .1576(11) .064(9)
C(11) .2146(16) .5010(13) .1733(10) .051(7)
C(12) .1088(18) .5332(15) .3132(12) .064(9)
C(13) -.0379(18) .7251(13) .3616(11) .063(8)
C(14) .188(2) .6514(17) .0691(12) .080(10)
C(15) .300(2) .4198(15) .1058(12) .074(9)
C(16) .081(2) .4882(16) .3989(12) .076(10)

loop_
_geom_angle_atom_site_label_1
_geom_angle_atom_site_label_2
_geom_angle_atom_site_label_3
_geom_angle_site_symmetry_1
_geom_angle_site_symmetry_3
_geom_angle
_geom_angle_publ_flag
Sb(1) I(1) Sb(2) . . 94.50(10) yes
Sb(2) I(1) Sb(1) . 2_666 93.50(10) yes
Sb(1) I(2) Sb(3) . . 93.20(10) yes
Sb(1) I(3) Sb(3) . . 95.50(10) yes
Sb(2) I(6) Sb(3) . . 99.90(10) yes
I(1) Sb(1) I(3) . . 88.00(10) yes
I(1) Sb(1) I(4) . . 177.20(10) yes
I(3) Sb(1) I(4) . . 94.60(10) yes
I(2) Sb(1) I(1) . 2_666 88.60(10) yes
I(4) Sb(1) I(1) . 2_666 91.70(10) yes
I(2) Sb(1) I(5) . 2_666 171.70(10) yes
I(4) Sb(1) I(5) . 2_666 95.10(10) yes
I(1) Sb(2) I(2) . . 81.10(10) yes
I(2) Sb(2) I(5) . . 80.70(10) yes
I(2) Sb(2) I(6) . . 88.40(10) yes
I(1) Sb(2) I(7) . . 92.50(10) yes
I(5) Sb(2) I(7) . . 95.90(10) yes
I(1) Sb(2) I(8) . . 170.20(10) yes
I(5) Sb(2) I(8) . . 93.90(10) yes
I(7) Sb(2) I(8) . . 96.20(10) yes
I(2) Sb(3) I(6) . . 80.80(10) yes
I(2) Sb(3) I(9) . . 92.90(10) yes
I(6) Sb(3) I(9) . . 88.70(10) yes
I(3) Sb(3) I(10) . . 88.50(10) yes
I(9) Sb(3) I(10) . . 96.90(10) yes
I(3) Sb(3) I(11) . . 94.40(10) yes
I(9) Sb(3) I(11) . . 94.6(11) yes
C(1) N(1) C(2) . . 125(2) yes
C(9) N(3) C(10) . . 123(2) yes
N(1) C(1) C(4) . . 116(2) yes
C(4) C(1) C(5) . . 123(2) yes
N(1) C(2) C(6) . . 119(2) yes
N(2) C(3) C(2) . . 120(2) yes
C(2) C(3) C(7) . . 120(2) yes
N(2) C(4) C(8) . . 120(2) yes
N(3) C(9) C(12) . . 118(2) yes
C(12) C(9) C(13) . . 125(2) yes
N(3) C(10) C(14) . . 119(2) yes
N(4) C(11) C(10) . . 120.0(10) yes
C(10) C(11) C(15) . . 123(2) yes
N(4) C(12) C(16) . . 119(2) yes
Sb(1) I(1) Sb(1) . 2_666 94.30(10) yes
Sb(1) I(2) Sb(2) . . 98.00(10) yes
Sb(2) I(2) Sb(3) . . 89.40(10) yes
Sb(2) I(5) Sb(1) . 2_666 95.80(10) yes
I(1) Sb(1) I(2) . . 86.00(10) yes
I(2) Sb(1) I(3) . . 91.40(10) yes
I(2) Sb(1) I(4) . . 92.90(10) yes
I(1) Sb(1) I(1) . 2_666 85.70(10) yes
I(3) Sb(1) I(1) . 2_666 173.70(10) yes
I(1) Sb(1) I(5) . 2_666 85.90(10) yes
I(3) Sb(1) I(5) . 2_666 90.30(10) yes
I(1) Sb(1) I(5) 2_666 2_666 88.80(10) yes
I(1) Sb(2) I(5) . . 80.70(10) yes
I(1) Sb(2) I(6) . . 88.00(10) yes
I(5) Sb(2) I(6) . . 165.30(10) yes
I(2) Sb(2) I(7) . . 173.10(10) yes
I(6) Sb(2) I(7) . . 93.90(10) yes
I(2) Sb(2) I(8) . . 90.00(10) yes
I(6) Sb(2) I(8) . . 95.90(10) yes
I(2) Sb(3) I(3) . . 79.30(10) yes
I(3) Sb(3) I(6) . . 82.10(10) yes
I(3) Sb(3) I(9) . . 168.70(10) yes
I(2) Sb(3) I(10) . . 161.40(10) yes
I(6) Sb(3) I(10) . . 83.60(10) yes
I(2) Sb(3) I(11) . . 96.50(10) yes
I(6) Sb(3) I(11) . . 175.90(10) yes
I(10) Sb(3) I(11) . . 98.40(10) yes
C(3) N(2) C(4) . . 123(2) yes
C(11) N(4) C(12) . . 121(2) yes
N(1) C(1) C(5) . . 120(2) yes
N(1) C(2) C(3) . . 116(2) yes
C(3) C(2) C(6) . . 125(2) yes
N(2) C(3) C(7) . . 120(2) yes
N(2) C(4) C(1) . . 120(2) yes
C(1) C(4) C(8) . . 120(2) yes
N(3) C(9) C(13) . . 117(2) yes
N(3) C(10) C(11) . . 119(2) yes
C(11) C(10) C(14) . . 122(2) yes
N(4) C(11) C(15) . . 117(2) yes
N(4) C(12) C(9) . . 119(2) yes
C(9) C(12) C(16) . . 122(2) yes

loop_
_geom_bond_atom_site_label_1
_geom_bond_atom_site_label_2
_geom_bond_site_symmetry_2
_geom_bond_distance
_geom_bond_publ_flag
I(1) Sb(1) . 3.351(2) yes
I(1) Sb(1) 2_666 3.0910(10) yes
I(2) Sb(2) . 3.421(2) yes
I(3) Sb(1) . 2.953(2) yes
I(4) Sb(1) . 2.794(2) yes
I(5) Sb(1) 2_666 2.999(2) yes
I(6) Sb(3) . 3.386(2) yes
I(8) Sb(2) . 2.804(2) yes
I(10) Sb(3) . 2.789(2) yes
N(1) C(1) . 1.31(2) yes
N(2) C(3) . 1.28(2) yes
N(3) C(9) . 1.32(2) yes
N(4) C(11) . 1.31(2) yes
C(1) C(4) . 1.42(3) yes
C(2) C(3) . 1.42(3) yes
C(3) C(7) . 1.51(3) yes
C(9) C(12) . 1.39(3) yes
C(10) C(11) . 1.37(2) yes
C(11) C(15) . 1.51(2) yes
O(1) N(1) . 2.690(10) yes
O(2) N(2b) 1_565 2.830(10) yes
I(1) Sb(2) . 3.305(2) yes
I(2) Sb(1) . 3.052(2) yes
I(2) Sb(3) . 3.380(2) yes
I(3) Sb(3) . 3.358(2) yes
I(5) Sb(2) . 3.280(2) yes
I(6) Sb(2) . 2.845(2) yes
I(7) Sb(2) . 2.789(2) yes
I(9) Sb(3) . 2.799(2) yes
I(11) Sb(3) . 2.802(2) yes
N(1) C(2) . 1.35(2) yes
N(2) C(4) . 1.31(2) yes
N(3) C(10) . 1.34(2) yes
N(4) C(12) . 1.38(2) yes
C(1) C(5) . 1.52(3) yes
C(2) C(6) . 1.49(3) yes
C(4) C(8) . 1.51(3) yes
C(9) C(13) . 1.53(2) yes
C(10) C(14) . 1.54(3) yes
C(12) C(16) . 1.51(3) yes
O(1) N(4) . 2.950(10) yes
O(2) N(3) . 2.750(10) yes
